data_7238481
loop_
_publ_author_name
'L\'opez, Concepci\'on'
'Gonz\'alez, Asensio'
'Bosque, Ramon'
'Basu, Pradipta K.'
'Font-Bard\'ia, Merc\`e'
'Calvet, Teresa'

_publ_section_title
;
 Platinum(ii) and palladium(ii) complexes derived from
 1-ferrocenylmethyl-3,5-diphenylpyrazole. Coordination, cyclometallation
 or transannulation?
;
_journal_issue 5
_journal_name_full 'RSC Advances'
_journal_page_first 1986
_journal_paper_doi 10.1039/c1ra01080h
_journal_volume 2
_journal_year 2012
_chemical_formula_moiety 'C28 H28 Cl2 Fe N2 O Pd S'
_chemical_formula_sum 'C28 H28 Cl2 Fe N2 O Pd S'
_chemical_formula_weight 673.73
_space_group_IT_number 61
_space_group_name_Hall '-P 2ac 2ab'
_space_group_name_H-M_alt 'P b c a'
_symmetry_cell_setting orthorhombic
_symmetry_space_group_name_H-M 'P b c a'
_atom_sites_solution_hydrogens geom
_atom_sites_solution_primary direct
_atom_sites_solution_secondary difmap
_audit_creation_method SHELXL-97
_cell_angle_alpha 90.00
_cell_angle_beta 90.00
_cell_angle_gamma 90.00
_cell_formula_units_Z 8
_cell_length_a 15.938(5)
_cell_length_b 13.226(5)
_cell_length_c 26.424(4)
_cell_measurement_reflns_used 7287
_cell_measurement_temperature 293(2)
_cell_measurement_theta_max 31
_cell_measurement_theta_min 3
_cell_volume 5570(3)
_computing_cell_refinement AUTOMAR
_computing_data_collection MARXDS
_computing_data_reduction MARSCALE
_computing_molecular_graphics 'ORTEP (Brueggermann and Smith, 1990)'
_computing_publication_material 'PLATON (Spek, 1990)'
_computing_structure_refinement 'SHELXL-97 (Sheldrick, 1997)'
_computing_structure_solution 'SHELXS-97 (Sheldrick, 1997)'
_diffrn_ambient_temperature 293(2)
_diffrn_measured_fraction_theta_full 0.902
_diffrn_measured_fraction_theta_max 0.704
_diffrn_measurement_device_type 'MAR345 with image plate detector'
_diffrn_measurement_method 'phi scan'
_diffrn_radiation_monochromator graphite
_diffrn_radiation_source 'fine-focus sealed tube'
_diffrn_radiation_type MoK\a
_diffrn_radiation_wavelength 0.71073
_diffrn_reflns_av_R_equivalents 0.0542
_diffrn_reflns_av_sigmaI/netI 0.0507
_diffrn_reflns_limit_h_max 21
_diffrn_reflns_limit_h_min -20
_diffrn_reflns_limit_k_max 18
_diffrn_reflns_limit_k_min -17
_diffrn_reflns_limit_l_max 39
_diffrn_reflns_limit_l_min -36
_diffrn_reflns_number 40442
_diffrn_reflns_theta_full 25.00
_diffrn_reflns_theta_max 32.39
_diffrn_reflns_theta_min 2.98
_exptl_absorpt_coefficient_mu 1.458
_exptl_absorpt_correction_T_max 0.86
_exptl_absorpt_correction_T_min 0.83
_exptl_absorpt_correction_type empirical
_exptl_absorpt_process_details SADABS
_exptl_crystal_colour red
_exptl_crystal_density_diffrn 1.607
_exptl_crystal_density_method 'not measured'
_exptl_crystal_description prism
_exptl_crystal_F_000 2720
_exptl_crystal_size_max 0.2
_exptl_crystal_size_mid 0.1
_exptl_crystal_size_min 0.1
_refine_diff_density_max 3.151
_refine_diff_density_min -1.371
_refine_diff_density_rms 0.150
_refine_ls_extinction_coef 0.0031(3)
_refine_ls_extinction_expression Fc^*^=kFc[1+0.001xFc^2^\l^3^/sin(2\q)]^-1/4^
_refine_ls_extinction_method SHELXL
_refine_ls_goodness_of_fit_ref 1.082
_refine_ls_hydrogen_treatment constr
_refine_ls_matrix_type full
_refine_ls_number_parameters 326
_refine_ls_number_reflns 7038
_refine_ls_number_restraints 17
_refine_ls_restrained_S_all 1.095
_refine_ls_R_factor_all 0.0761
_refine_ls_R_factor_gt 0.0675
_refine_ls_shift/su_max 0.001
_refine_ls_shift/su_mean 0.000
_refine_ls_structure_factor_coef Fsqd
_refine_ls_weighting_details 'calc w=1/[\s^2^(Fo^2^)+(0.0920P)^2^+21.1887P] where P=(Fo^2^+2Fc^2^)/3'
_refine_ls_weighting_scheme calc
_refine_ls_wR_factor_gt 0.2041
_refine_ls_wR_factor_ref 0.2097
_reflns_number_gt 5917
_reflns_number_total 7038
_reflns_threshold_expression >2sigma(I)
_cod_data_source_file c1ra01080h.txt
_cod_data_source_block chnm35b
_cod_original_sg_symbol_H-M Pbca
_cod_database_code 7238481

loop_
_symmetry_equiv_pos_as_xyz
'x, y, z'
'-x+1/2, -y, z+1/2'
'x+1/2, -y+1/2, -z'
'-x, y+1/2, -z+1/2'
'-x, -y, -z'
'x-1/2, y, -z-1/2'
'-x-1/2, y-1/2, z'
'x, -y-1/2, z-1/2'

loop_
_atom_site_label
_atom_site_type_symbol
_atom_site_fract_x
_atom_site_fract_y
_atom_site_fract_z
_atom_site_U_iso_or_equiv
_atom_site_adp_type
_atom_site_occupancy
_atom_site_symmetry_multiplicity
_atom_site_calc_flag
_atom_site_refinement_flags
Pd Pd 0.54164(2) 0.47985(3) 0.214371(13) 0.02961(16) Uani 1 1 d U
Fe Fe 0.35859(5) 0.76825(7) 0.10100(3) 0.0401(2) Uani 1 1 d U
Cl1 Cl 0.65330(11) 0.56281(14) 0.25199(6) 0.0502(4) Uani 1 1 d U
Cl2 Cl 0.48819(13) 0.44054(16) 0.29124(6) 0.0530(4) Uani 1 1 d U
S S 0.44120(11) 0.39278(15) 0.17775(6) 0.0491(4) Uani 1 1 d U
O1 O 0.4351(4) 0.3905(4) 0.12125(19) 0.0589(13) Uani 1 1 d .
N1 N 0.5897(4) 0.5177(5) 0.14665(19) 0.0529(15) Uani 1 1 d U
N2 N 0.5806(4) 0.6119(5) 0.1272(2) 0.0558(14) Uani 1 1 d .
C1 C 0.4217(6) 0.8978(7) 0.0885(3) 0.0627(19) Uani 1 1 d .
H1 H 0.4753 0.9117 0.1006 0.075 Uiso 1 1 calc R
C2 C 0.3466(6) 0.9200(7) 0.1132(3) 0.064(2) Uani 1 1 d .
H2 H 0.3410 0.9506 0.1447 0.077 Uiso 1 1 calc R
C3 C 0.2814(6) 0.8876(7) 0.0817(3) 0.065(2) Uani 1 1 d .
H3 H 0.2245 0.8939 0.0889 0.078 Uiso 1 1 calc R
C4 C 0.3150(6) 0.8440(7) 0.0375(3) 0.068(2) Uani 1 1 d U
H4 H 0.2847 0.8163 0.0108 0.082 Uiso 1 1 calc R
C5 C 0.4025(6) 0.8502(7) 0.0413(3) 0.066(2) Uani 1 1 d U
H5 H 0.4411 0.8274 0.0175 0.079 Uiso 1 1 calc R
C6 C 0.3654(6) 0.7000(8) 0.1668(3) 0.071(2) Uani 1 1 d U
H6 H 0.3667 0.7341 0.1975 0.085 Uiso 1 1 calc R
C7 C 0.2936(6) 0.6685(7) 0.1419(3) 0.071(2) Uani 1 1 d U
H7 H 0.2389 0.6774 0.1534 0.085 Uiso 1 1 calc R
C8 C 0.3181(6) 0.6192(7) 0.0948(4) 0.072(2) Uani 1 1 d .
H8 H 0.2824 0.5920 0.0705 0.086 Uiso 1 1 calc R
C9 C 0.4052(6) 0.6205(7) 0.0932(3) 0.068(2) Uani 1 1 d .
H9 H 0.4384 0.5929 0.0678 0.081 Uiso 1 1 calc R
C10 C 0.4358(6) 0.6723(7) 0.1381(3) 0.065(2) Uani 1 1 d U
C11 C 0.5258(5) 0.6887(7) 0.1474(3) 0.063(2) Uani 1 1 d .
H11A H 0.5415 0.7534 0.1329 0.076 Uiso 1 1 calc R
H11B H 0.5347 0.6930 0.1836 0.076 Uiso 1 1 calc R
C12 C 0.6123(6) 0.6075(6) 0.0785(3) 0.0643(18) Uani 1 1 d DU
C13 C 0.6436(6) 0.5116(6) 0.0663(3) 0.072(2) Uani 1 1 d DU
H13 H 0.6662 0.4884 0.0360 0.087 Uiso 1 1 calc R
C14 C 0.6318(6) 0.4599(6) 0.1124(3) 0.067(2) Uani 1 1 d D
C15 C 0.6196(5) 0.6996(7) 0.0421(3) 0.0620(18) Uani 1 1 d U
C16 C 0.6469(5) 0.7903(7) 0.0631(3) 0.068(2) Uani 1 1 d .
H16 H 0.6630 0.7924 0.0969 0.081 Uiso 1 1 calc R
C17 C 0.6501(6) 0.8769(7) 0.0341(3) 0.069(2) Uani 1 1 d .
H17 H 0.6683 0.9376 0.0482 0.083 Uiso 1 1 calc R
C18 C 0.6256(6) 0.8724(7) -0.0166(3) 0.069(2) Uani 1 1 d .
H18 H 0.6272 0.9306 -0.0364 0.083 Uiso 1 1 calc R
C19 C 0.5990(6) 0.7823(7) -0.0377(3) 0.070(2) Uani 1 1 d .
H19 H 0.5837 0.7792 -0.0717 0.085 Uiso 1 1 calc R
C20 C 0.5954(6) 0.6966(7) -0.0075(3) 0.067(2) Uani 1 1 d .
H20 H 0.5762 0.6361 -0.0212 0.080 Uiso 1 1 calc R
C21 C 0.6490(6) 0.3517(7) 0.1256(3) 0.064(2) Uani 1 1 d .
C22 C 0.6911(6) 0.3278(8) 0.1696(3) 0.074(2) Uani 1 1 d .
H22 H 0.7043 0.3784 0.1927 0.088 Uiso 1 1 calc R
C23 C 0.7138(6) 0.2282(7) 0.1797(3) 0.073(2) Uani 1 1 d .
H23 H 0.7429 0.2124 0.2092 0.088 Uiso 1 1 calc R
C24 C 0.6931(6) 0.1527(8) 0.1457(3) 0.073(2) Uani 1 1 d .
H24 H 0.7074 0.0861 0.1529 0.087 Uiso 1 1 calc R
C25 C 0.6503(6) 0.1753(8) 0.1000(4) 0.076(2) Uani 1 1 d U
H25 H 0.6368 0.1251 0.0768 0.092 Uiso 1 1 calc R
C26 C 0.6293(6) 0.2762(7) 0.0914(3) 0.069(2) Uani 1 1 d U
H26 H 0.6012 0.2932 0.0618 0.082 Uiso 1 1 calc R
C27 C 0.4582(3) 0.2513(5) 0.19404(17) 0.0333(9) Uani 1 1 d U
H27A H 0.5124 0.2303 0.1822 0.050 Uiso 1 1 calc R
H27B H 0.4155 0.2114 0.1780 0.050 Uiso 1 1 calc R
H27C H 0.4551 0.2423 0.2300 0.050 Uiso 1 1 calc R
C28 C 0.3414(6) 0.4321(8) 0.1986(4) 0.073(2) Uani 1 1 d U
H28A H 0.3335 0.5022 0.1904 0.110 Uiso 1 1 calc R
H28B H 0.3373 0.4230 0.2345 0.110 Uiso 1 1 calc R
H28C H 0.2990 0.3925 0.1821 0.110 Uiso 1 1 calc R

loop_
_atom_site_aniso_label
_atom_site_aniso_U_11
_atom_site_aniso_U_22
_atom_site_aniso_U_33
_atom_site_aniso_U_23
_atom_site_aniso_U_13
_atom_site_aniso_U_12
Pd 0.0300(3) 0.0301(3) 0.0287(2) 0.00129(12) -0.00045(11) 0.00064(14)
Fe 0.0372(5) 0.0413(5) 0.0419(4) 0.0004(3) 0.0001(3) 0.0006(3)
Cl1 0.0489(9) 0.0525(11) 0.0492(7) -0.0009(7) -0.0021(6) -0.0012(7)
Cl2 0.0536(10) 0.0600(12) 0.0453(7) 0.0024(7) 0.0003(6) -0.0021(8)
S 0.0489(9) 0.0499(10) 0.0486(8) 0.0022(7) -0.0009(6) -0.0018(7)
O1 0.062(3) 0.060(3) 0.054(3) -0.001(2) -0.005(2) -0.003(3)
N1 0.059(4) 0.064(4) 0.035(2) 0.008(2) 0.007(2) -0.003(3)
N2 0.055(4) 0.055(4) 0.058(3) 0.002(3) -0.003(3) 0.004(3)
C1 0.063(5) 0.057(5) 0.068(4) 0.002(4) 0.004(4) -0.001(4)
C2 0.065(5) 0.059(5) 0.068(4) -0.003(4) -0.001(4) 0.005(4)
C3 0.062(5) 0.061(5) 0.071(5) 0.004(4) 0.001(4) 0.005(4)
C4 0.071(5) 0.080(6) 0.053(4) 0.012(3) -0.010(3) 0.011(4)
C5 0.067(5) 0.075(6) 0.056(4) 0.014(3) 0.010(3) -0.009(4)
C6 0.078(6) 0.075(6) 0.059(3) 0.023(3) 0.003(4) 0.007(5)
C7 0.062(5) 0.070(6) 0.080(5) 0.020(4) 0.008(4) -0.014(4)
C8 0.061(5) 0.060(6) 0.094(6) 0.001(5) -0.005(4) -0.006(4)
C9 0.069(5) 0.060(5) 0.074(5) -0.005(4) 0.002(4) 0.006(4)
C10 0.067(5) 0.059(5) 0.069(5) 0.009(4) -0.007(4) 0.018(4)
C11 0.068(5) 0.057(5) 0.065(4) -0.007(4) -0.001(4) 0.000(4)
C12 0.064(5) 0.069(4) 0.060(4) 0.005(3) -0.001(3) 0.001(4)
C13 0.073(6) 0.077(5) 0.066(5) -0.011(4) 0.004(4) 0.002(4)
C14 0.069(6) 0.068(6) 0.064(4) -0.007(4) 0.005(4) -0.004(4)
C15 0.061(5) 0.060(5) 0.066(4) 0.001(3) 0.002(3) -0.003(4)
C16 0.064(5) 0.078(6) 0.062(4) 0.003(4) -0.001(3) -0.004(4)
C17 0.071(6) 0.057(6) 0.079(5) 0.001(4) 0.002(4) -0.001(4)
C18 0.075(6) 0.063(6) 0.071(5) 0.004(4) 0.002(4) 0.000(4)
C19 0.068(5) 0.072(6) 0.071(5) 0.000(4) -0.003(4) 0.004(5)
C20 0.066(5) 0.068(6) 0.066(4) 0.000(4) 0.002(4) -0.003(4)
C21 0.064(5) 0.064(6) 0.065(4) -0.001(4) 0.000(3) 0.003(4)
C22 0.075(6) 0.073(6) 0.073(5) -0.003(4) -0.001(4) 0.008(5)
C23 0.078(6) 0.072(6) 0.070(5) 0.012(4) 0.004(4) 0.013(5)
C24 0.079(6) 0.072(6) 0.067(5) 0.001(4) 0.000(4) 0.009(5)
C25 0.075(6) 0.068(4) 0.086(6) -0.005(5) 0.001(5) 0.004(5)
C26 0.071(5) 0.070(4) 0.065(4) 0.002(4) -0.001(4) 0.001(4)
C27 0.027(2) 0.0477(17) 0.0254(19) -0.0016(18) -0.0006(14) -0.0041(19)
C28 0.053(3) 0.085(7) 0.082(5) -0.011(5) 0.005(4) 0.004(4)

loop_
_atom_type_symbol
_atom_type_description
_atom_type_scat_dispersion_real
_atom_type_scat_dispersion_imag
_atom_type_scat_source
C C 0.0033 0.0016 'International Tables Vol C Tables 4.2.6.8 and 6.1.1.4'
H H 0.0000 0.0000 'International Tables Vol C Tables 4.2.6.8 and 6.1.1.4'
Cl Cl 0.1484 0.1585 'International Tables Vol C Tables 4.2.6.8 and 6.1.1.4'
Fe Fe 0.3463 0.8444 'International Tables Vol C Tables 4.2.6.8 and 6.1.1.4'
N N 0.0061 0.0033 'International Tables Vol C Tables 4.2.6.8 and 6.1.1.4'
O O 0.0106 0.0060 'International Tables Vol C Tables 4.2.6.8 and 6.1.1.4'
Pd Pd -0.9988 1.0072 'International Tables Vol C Tables 4.2.6.8 and 6.1.1.4'
S S 0.1246 0.1234 'International Tables Vol C Tables 4.2.6.8 and 6.1.1.4'

loop_
_geom_angle_atom_site_label_1
_geom_angle_atom_site_label_2
_geom_angle_atom_site_label_3
_geom_angle
N1 Pd S 90.92(19)
N1 Pd Cl2 178.8(2)
S Pd Cl2 90.04(7)
N1 Pd Cl1 88.35(19)
S Pd Cl1 176.26(7)
Cl2 Pd Cl1 90.74(7)
C6 Fe C7 40.9(4)
C6 Fe C1 120.6(4)
C7 Fe C1 155.6(4)
C6 Fe C10 41.2(4)
C7 Fe C10 68.8(4)
C1 Fe C10 108.0(4)
C6 Fe C5 155.7(4)
C7 Fe C5 161.7(4)
C1 Fe C5 41.3(3)
C10 Fe C5 120.0(4)
C6 Fe C2 108.6(4)
C7 Fe C2 121.1(4)
C1 Fe C2 40.2(3)
C10 Fe C2 126.7(4)
C5 Fe C2 68.3(4)
C6 Fe C3 127.1(4)
C7 Fe C3 109.2(4)
C1 Fe C3 66.9(4)
C10 Fe C3 164.2(4)
C5 Fe C3 66.9(4)
C2 Fe C3 39.8(3)
C6 Fe C4 163.2(4)
C7 Fe C4 125.7(4)
C1 Fe C4 67.9(4)
C10 Fe C4 154.1(4)
C5 Fe C4 39.8(3)
C2 Fe C4 67.7(4)
C3 Fe C4 39.8(3)
C6 Fe C8 69.6(4)
C7 Fe C8 41.9(4)
C1 Fe C8 161.4(4)
C10 Fe C8 68.4(4)
C5 Fe C8 123.3(4)
C2 Fe C8 156.2(4)
C3 Fe C8 121.4(4)
C4 Fe C8 106.9(4)
C6 Fe C9 68.8(4)
C7 Fe C9 67.8(4)
C1 Fe C9 126.8(4)
C10 Fe C9 41.2(3)
C5 Fe C9 107.3(4)
C2 Fe C9 164.3(4)
C3 Fe C9 153.9(3)
C4 Fe C9 119.3(4)
C8 Fe C9 38.8(4)
O1 S C28 105.0(4)
O1 S C27 102.2(3)
C28 S C27 110.0(4)
O1 S Pd 119.8(2)
C28 S Pd 111.5(3)
C27 S Pd 107.83(16)
N2 N1 C14 108.4(5)
N2 N1 Pd 121.8(5)
C14 N1 Pd 129.8(5)
N1 N2 C12 106.0(6)
N1 N2 C11 124.8(6)
C12 N2 C11 126.5(7)
C2 C1 C5 108.4(8)
C2 C1 Fe 70.9(5)
C5 C1 Fe 70.2(5)
C2 C1 H1 125.8
C5 C1 H1 125.8
Fe C1 H1 124.7
C1 C2 C3 107.2(8)
C1 C2 Fe 68.9(5)
C3 C2 Fe 71.0(5)
C1 C2 H2 126.4
C3 C2 H2 126.4
Fe C2 H2 125.3
C2 C3 C4 109.6(8)
C2 C3 Fe 69.2(5)
C4 C3 Fe 70.4(5)
C2 C3 H3 125.2
C4 C3 H3 125.2
Fe C3 H3 126.8
C5 C4 C3 107.2(8)
C5 C4 Fe 68.7(4)
C3 C4 Fe 69.8(5)
C5 C4 H4 126.4
C3 C4 H4 126.4
Fe C4 H4 126.7
C4 C5 C1 107.6(8)
C4 C5 Fe 71.5(5)
C1 C5 Fe 68.5(4)
C4 C5 H5 126.2
C1 C5 H5 126.2
Fe C5 H5 125.3
C7 C6 C10 109.1(9)
C7 C6 Fe 70.9(5)
C10 C6 Fe 71.7(5)
C7 C6 H6 125.4
C10 C6 H6 125.4
Fe C6 H6 123.5
C6 C7 C8 108.5(8)
C6 C7 Fe 68.2(5)
C8 C7 Fe 72.2(5)
C6 C7 H7 125.7
C8 C7 H7 125.7
Fe C7 H7 125.4
C9 C8 C7 106.7(8)
C9 C8 Fe 71.4(5)
C7 C8 Fe 65.9(5)
C9 C8 H8 126.6
C7 C8 H8 126.6
Fe C8 H8 127.6
C8 C9 C10 108.5(8)
C8 C9 Fe 69.8(5)
C10 C9 Fe 66.5(5)
C8 C9 H9 125.8
C10 C9 H9 125.8
Fe C9 H9 129.5
C6 C10 C9 107.2(8)
C6 C10 C11 130.7(9)
C9 C10 C11 122.2(8)
C6 C10 Fe 67.1(5)
C9 C10 Fe 72.3(5)
C11 C10 Fe 125.5(7)
N2 C11 C10 115.1(7)
N2 C11 H11A 108.5
C10 C11 H11A 108.5
N2 C11 H11B 108.5
C10 C11 H11B 108.5
H11A C11 H11B 107.5
N2 C12 C13 112.5(6)
N2 C12 C15 124.7(7)
C13 C12 C15 122.6(7)
C12 C13 C14 101.2(6)
C12 C13 H13 129.4
C14 C13 H13 129.4
N1 C14 C13 111.5(6)
N1 C14 C21 118.1(7)
C13 C14 C21 129.9(8)
C20 C15 C16 119.8(9)
C20 C15 C12 123.3(8)
C16 C15 C12 116.8(7)
C17 C16 C15 120.4(8)
C17 C16 H16 119.8
C15 C16 H16 119.8
C16 C17 C18 119.1(9)
C16 C17 H17 120.5
C18 C17 H17 120.5
C19 C18 C17 120.7(9)
C19 C18 H18 119.7
C17 C18 H18 119.7
C18 C19 C20 119.0(8)
C18 C19 H19 120.5
C20 C19 H19 120.5
C15 C20 C19 121.1(9)
C15 C20 H20 119.5
C19 C20 H20 119.5
C22 C21 C26 119.7(9)
C22 C21 C14 120.3(8)
C26 C21 C14 119.7(8)
C21 C22 C23 120.3(9)
C21 C22 H22 119.9
C23 C22 H22 119.9
C24 C23 C22 119.9(9)
C24 C23 H23 120.1
C22 C23 H23 120.1
C23 C24 C25 121.0(9)
C23 C24 H24 119.5
C25 C24 H24 119.5
C26 C25 C24 117.1(9)
C26 C25 H25 121.4
C24 C25 H25 121.4
C21 C26 C25 122.0(9)
C21 C26 H26 119.0
C25 C26 H26 119.0
S C27 H27A 109.5
S C27 H27B 109.5
H27A C27 H27B 109.5
S C27 H27C 109.5
H27A C27 H27C 109.5
H27B C27 H27C 109.5
S C28 H28A 109.5
S C28 H28B 109.5
H28A C28 H28B 109.5
S C28 H28C 109.5
H28A C28 H28C 109.5
H28B C28 H28C 109.5

loop_
_geom_bond_atom_site_label_1
_geom_bond_atom_site_label_2
_geom_bond_distance
Pd N1 2.010(5)
Pd S 2.1965(19)
Pd Cl2 2.2630(17)
Pd Cl1 2.3150(18)
Fe C6 1.961(8)
Fe C7 1.996(8)
Fe C1 2.015(9)
Fe C10 2.022(8)
Fe C5 2.037(7)
Fe C2 2.041(9)
Fe C3 2.065(9)
Fe C4 2.074(7)
Fe C8 2.081(9)
Fe C9 2.101(9)
S O1 1.497(5)
S C28 1.762(9)
S C27 1.939(7)
N1 N2 1.355(9)
N1 C14 1.362(10)
N2 C12 1.382(10)
N2 C11 1.444(11)
C1 C2 1.394(12)
C1 C5 1.429(12)
C1 H1 0.9300
C2 C3 1.398(12)
C2 H2 0.9300
C3 C4 1.408(12)
C3 H3 0.9300
C4 C5 1.401(12)
C4 H4 0.9300
C5 H5 0.9300
C6 C7 1.383(13)
C6 C10 1.403(12)
C6 H6 0.9300
C7 C8 1.460(13)
C7 H7 0.9300
C8 C9 1.389(13)
C8 H8 0.9300
C9 C10 1.454(12)
C9 H9 0.9300
C10 C11 1.471(12)
C11 H11A 0.9700
C11 H11B 0.9700
C12 C13 1.400(8)
C12 C15 1.558(11)
C13 C14 1.409(8)
C13 H13 0.9300
C14 C21 1.498(12)
C15 C20 1.365(11)
C15 C16 1.390(12)
C16 C17 1.379(12)
C16 H16 0.9300
C17 C18 1.397(12)
C17 H17 0.9300
C18 C19 1.382(13)
C18 H18 0.9300
C19 C20 1.389(12)
C19 H19 0.9300
C20 H20 0.9300
C21 C22 1.379(12)
C21 C26 1.383(12)
C22 C23 1.392(13)
C22 H22 0.9300
C23 C24 1.382(13)
C23 H23 0.9300
C24 C25 1.419(13)
C24 H24 0.9300
C25 C26 1.393(14)
C25 H25 0.9300
C26 H26 0.9300
C27 H27A 0.9600
C27 H27B 0.9600
C27 H27C 0.9600
C28 H28A 0.9600
C28 H28B 0.9600
C28 H28C 0.9600
